data_7236095
loop_
_publ_author_name
'Seth, Soana'
'Savitha, Govardhan'
'Moorthy, Jarugu Narasimha'

_publ_section_title
;
 Diverse isostructural MOFs by postsynthetic metal node metathesis:
 anionic-to-cationic framework conversion, luminescence and separation of
 dyes
;
_journal_issue 45
_journal_name_full 'Journal of Materials Chemistry A'
_journal_page_first 22915
_journal_paper_doi 10.1039/C5TA04551G
_journal_volume 3
_journal_year 2015
_chemical_formula_moiety 'C94 H74 Cd0.69 Cu3.31 N2 O30'
_chemical_formula_sum 'C94 H74 Cd0.69 Cu3.31 N2 O30'
_chemical_formula_weight 1999.37
_chemical_name_systematic 3,3',5,5'-tetrakis(p-carboxyphenyl)-2,2',6,6'-tetramethoxy-1,1'-biphenyl
_space_group_crystal_system triclinic
_space_group_IT_number 2
_space_group_name_Hall '-P 1'
_space_group_name_H-M_alt 'P -1'
_atom_sites_solution_hydrogens geom
_audit_creation_method SHELXL-2014/5
_audit_update_record
;
2015-02-06 deposited with the CCDC.
2015-10-01 downloaded from the CCDC.
;
_cell_angle_alpha 108.709(4)
_cell_angle_beta 104.279(4)
_cell_angle_gamma 107.160(4)
_cell_formula_units_Z 1
_cell_length_a 15.508(3)
_cell_length_b 16.241(3)
_cell_length_c 18.383(4)
_cell_measurement_reflns_used 0
_cell_measurement_temperature 100(2)
_cell_measurement_theta_max 0
_cell_measurement_theta_min 0
_cell_volume 3880.8(14)
_computing_cell_refinement 'Bruker SAINT'
_computing_data_collection 'Bruker APEX2'
_computing_data_reduction 'Bruker SAINT'
_computing_molecular_graphics 'Ortep for Windows (Farrugia, 2012)'
_computing_publication_material 'WinGX publication routines (Farrugia, 2012)'
_computing_structure_refinement 'SHELXL-2014/5 (Sheldrick, 2014)'
_computing_structure_solution SHELX-97
_diffrn_ambient_temperature 100(2)
_diffrn_measured_fraction_theta_full 0.976
_diffrn_measured_fraction_theta_max 0.877
_diffrn_measurement_device_type 'Bruker APEX-II CCD'
_diffrn_measurement_method '\f and \w scans'
_diffrn_radiation_monochromator graphite
_diffrn_radiation_type MoK\a
_diffrn_radiation_wavelength 0.71073
_diffrn_reflns_av_R_equivalents 0.0397
_diffrn_reflns_av_unetI/netI 0.0987
_diffrn_reflns_Laue_measured_fraction_full 0.976
_diffrn_reflns_Laue_measured_fraction_max 0.877
_diffrn_reflns_limit_h_max 20
_diffrn_reflns_limit_h_min -11
_diffrn_reflns_limit_k_max 20
_diffrn_reflns_limit_k_min -21
_diffrn_reflns_limit_l_max 18
_diffrn_reflns_limit_l_min -23
_diffrn_reflns_number 23659
_diffrn_reflns_point_group_measured_fraction_full 0.976
_diffrn_reflns_point_group_measured_fraction_max 0.877
_diffrn_reflns_theta_full 25.242
_diffrn_reflns_theta_max 28.240
_diffrn_reflns_theta_min 1.450
_diffrn_source 'sealed tube'
_exptl_absorpt_coefficient_mu 0.589
_exptl_absorpt_correction_type none
_exptl_crystal_colour green
_exptl_crystal_density_diffrn 0.855
_exptl_crystal_density_method 'not measured'
_exptl_crystal_description prism
_exptl_crystal_F_000 1027
_exptl_crystal_size_max 0.2
_exptl_crystal_size_mid 0.2
_exptl_crystal_size_min 0.2
_refine_diff_density_max 5.219
_refine_diff_density_min -2.946
_refine_diff_density_rms 0.178
_refine_ls_extinction_coef 0.0069(18)
_refine_ls_extinction_expression Fc^*^=kFc[1+0.001xFc^2^\l^3^/sin(2\q)]^-1/4^
_refine_ls_extinction_method SHELXL
_refine_ls_goodness_of_fit_ref 1.244
_refine_ls_hydrogen_treatment constr
_refine_ls_matrix_type full
_refine_ls_number_parameters 563
_refine_ls_number_reflns 16824
_refine_ls_number_restraints 0
_refine_ls_restrained_S_all 1.244
_refine_ls_R_factor_all 0.1684
_refine_ls_R_factor_gt 0.1325
_refine_ls_shift/su_max 1.314
_refine_ls_shift/su_mean 0.017
_refine_ls_structure_factor_coef Fsqd
_refine_ls_weighting_details 'w=1/[\s^2^(Fo^2^)+(0.2000P)^2^] where P=(Fo^2^+2Fc^2^)/3'
_refine_ls_weighting_scheme calc
_refine_ls_wR_factor_gt 0.3390
_refine_ls_wR_factor_ref 0.3910
_reflns_Friedel_coverage 0.000
_reflns_number_gt 9010
_reflns_number_total 16824
_reflns_threshold_expression 'I > 2\s(I)'
_cod_data_source_file c5ta04551g2.cif
_cod_data_source_block Cu@MOF
_cod_original_cell_volume 3880.8(13)
_cod_database_code 7236095
_shelx_space_group_comment
;
The symmetry employed for this shelxl refinement is uniquely defined
by the following loop, which should always be used as a source of
symmetry information in preference to the above space-group names.
They are only intended as comments.
;
_shelxl_version_number 2014/5

loop_
_space_group_symop_operation_xyz
'x, y, z'
'-x, -y, -z'

loop_
_atom_site_label
_atom_site_type_symbol
_atom_site_fract_x
_atom_site_fract_y
_atom_site_fract_z
_atom_site_U_iso_or_equiv
_atom_site_adp_type
_atom_site_occupancy
_atom_site_site_symmetry_order
_atom_site_calc_flag
_atom_site_refinement_flags_posn
_atom_site_refinement_flags_adp
_atom_site_refinement_flags_occupancy
Cu1 Cu 1.5000 0.5000 1.0000 0.0328(3) Uani 1 2 d S . P
Cu2 Cu 0.48357(5) 0.33052(5) 0.08704(3) 0.0484(3) Uani 0.656(8) 1 d . . P
Cd2 Cd 0.48357(5) 0.33052(5) 0.08704(3) 0.0484(3) Uani 0.344(8) 1 d . . P
Cu3 Cu 0.5000 0.5000 0.5000 0.1027(7) Uani 1 2 d S . P
O1 O 1.3640(6) 0.3842(6) 0.9910(6) 0.131(3) Uani 1 1 d . . .
O2 O 1.3271(5) 0.2601(8) 1.0085(5) 0.148(4) Uani 1 1 d . . .
O3 O 0.5452(6) 0.3877(4) 0.9348(4) 0.090(2) Uani 1 1 d . . .
O4 O 0.5347(6) 0.2810(5) 0.9849(4) 0.087(2) Uani 1 1 d . . .
O5 O 0.5711(5) -0.5057(4) 0.1242(3) 0.0739(17) Uani 1 1 d . . .
O6 O 0.4969(5) -0.5426(5) 0.2057(4) 0.0860(19) Uani 1 1 d . . .
O7 O 0.4646(6) 0.2133(5) 0.1314(4) 0.094(2) Uani 1 1 d . . .
O8 O 0.6148(6) 0.3241(5) 0.1842(4) 0.090(2) Uani 1 1 d . . .
O9 O 0.7536(6) -0.0766(5) 0.5247(4) 0.106(3) Uani 1 1 d . . .
O10 O 0.7363(5) 0.2059(4) 0.5117(4) 0.0840(19) Uani 1 1 d . . .
O11 O 0.6224(5) 0.0957(5) 0.6020(4) 0.0765(17) Uani 1 1 d . . .
O12 O 0.9433(5) 0.1249(5) 0.6184(3) 0.0824(19) Uani 1 1 d . . .
C1 C 1.3043(6) 0.3068(8) 0.9710(5) 0.084(3) Uani 1 1 d . . .
C2 C 1.2062(9) 0.2731(8) 0.9104(6) 0.087(3) Uani 1 1 d . . .
C3 C 1.1794(10) 0.3229(12) 0.8675(12) 0.170(8) Uani 1 1 d . . .
H3 H 1.2257 0.3808 0.8769 0.204 Uiso 1 1 calc R U .
C4 C 1.0886(11) 0.2906(11) 0.8126(11) 0.149(7) Uani 1 1 d . . .
H4 H 1.0758 0.3262 0.7837 0.179 Uiso 1 1 calc R U .
C5 C 1.0175(8) 0.2130(8) 0.7972(5) 0.084(3) Uani 1 1 d . . .
C6 C 1.0387(13) 0.1653(12) 0.8467(16) 0.259(15) Uani 1 1 d . . .
H6 H 0.9896 0.1129 0.8431 0.311 Uiso 1 1 calc R U .
C7 C 1.1337(11) 0.1976(12) 0.9007(12) 0.178(9) Uani 1 1 d . . .
H7 H 1.1472 0.1643 0.9317 0.214 Uiso 1 1 calc R U .
C8 C 0.9141(7) 0.1824(7) 0.7441(5) 0.073(2) Uani 1 1 d . . .
C9 C 0.8506(7) 0.1962(7) 0.7809(5) 0.080(3) Uani 1 1 d . . .
H9 H 0.8738 0.2249 0.8385 0.096 Uiso 1 1 calc R U .
C10 C 0.7519(7) 0.1698(7) 0.7368(5) 0.076(3) Uani 1 1 d . . .
C11 C 0.7180(7) 0.1238(7) 0.6494(5) 0.080(3) Uani 1 1 d . . .
C12 C 0.7857(7) 0.1130(6) 0.6088(5) 0.072(2) Uani 1 1 d . . .
C13 C 0.8823(7) 0.1415(6) 0.6565(5) 0.071(2) Uani 1 1 d . . .
C14 C 0.9795(14) 0.1916(13) 0.5897(10) 0.159(6) Uani 1 1 d . . .
H14A H 0.9836 0.2522 0.6245 0.238 Uiso 1 1 calc R U .
H14B H 0.9369 0.1718 0.5339 0.238 Uiso 1 1 calc R U .
H14C H 1.0432 0.1971 0.5908 0.238 Uiso 1 1 calc R U .
C15 C 0.5618(9) 0.0081(10) 0.5972(7) 0.109(4) Uani 1 1 d . . .
H15A H 0.4956 0.0017 0.5814 0.163 Uiso 1 1 calc R U .
H15B H 0.5825 0.0066 0.6503 0.163 Uiso 1 1 calc R U .
H15C H 0.5664 -0.0434 0.5567 0.163 Uiso 1 1 calc R U .
C16 C 0.6903(7) 0.1953(7) 0.7799(5) 0.080(3) Uani 1 1 d . . .
C17 C 0.6354(8) 0.2455(8) 0.7582(6) 0.089(3) Uani 1 1 d . . .
H17 H 0.6283 0.2534 0.7095 0.106 Uiso 1 1 calc R U .
C18 C 0.5917(8) 0.2833(7) 0.8112(5) 0.083(3) Uani 1 1 d . . .
H18 H 0.5584 0.3191 0.7983 0.099 Uiso 1 1 calc R U .
C19 C 0.5966(6) 0.2694(6) 0.8794(5) 0.071(2) Uani 1 1 d . . .
C20 C 0.6447(7) 0.2159(7) 0.9006(5) 0.080(3) Uani 1 1 d . . .
H20 H 0.6449 0.2038 0.9468 0.096 Uiso 1 1 calc R U .
C21 C 0.6920(8) 0.1808(7) 0.8525(5) 0.084(3) Uani 1 1 d . . .
H21 H 0.7261 0.1467 0.8679 0.101 Uiso 1 1 calc R U .
C22 C 0.5511(8) 0.3192(7) 0.9387(5) 0.077(3) Uani 1 1 d . . .
C23 C 0.7431(7) 0.0654(7) 0.5169(5) 0.070(2) Uani 1 1 d . . .
C24 C 0.7281(7) -0.0313(7) 0.4766(5) 0.076(3) Uani 1 1 d . . .
C25 C 0.6823(8) -0.0808(7) 0.3917(5) 0.074(2) Uani 1 1 d . . .
C26 C 0.6568(8) -0.0288(7) 0.3473(5) 0.083(3) Uani 1 1 d . . .
H26 H 0.6249 -0.0614 0.2900 0.099 Uiso 1 1 calc R U .
C27 C 0.6756(7) 0.0645(6) 0.3826(5) 0.070(2) Uani 1 1 d . . .
C28 C 0.7161(7) 0.1082(7) 0.4684(5) 0.078(3) Uani 1 1 d . . .
C29 C 0.6546(9) 0.2296(8) 0.5052(7) 0.101(3) Uani 1 1 d . . .
H29A H 0.6642 0.2751 0.5583 0.152 Uiso 1 1 calc R U .
H29B H 0.5970 0.1733 0.4870 0.152 Uiso 1 1 calc R U .
H29C H 0.6473 0.2566 0.4658 0.152 Uiso 1 1 calc R U .
C30 C 0.8389(10) -0.0990(10) 0.5163(7) 0.128(5) Uani 1 1 d . . .
H30A H 0.8394 -0.1496 0.5324 0.192 Uiso 1 1 calc R U .
H30B H 0.8983 -0.0435 0.5513 0.192 Uiso 1 1 calc R U .
H30C H 0.8336 -0.1184 0.4597 0.192 Uiso 1 1 calc R U .
C31 C 0.6537(8) -0.1857(7) 0.3445(5) 0.078(3) Uani 1 1 d . . .
C32 C 0.6079(7) -0.2485(7) 0.3684(5) 0.072(2) Uani 1 1 d . . .
H32 H 0.5990 -0.2277 0.4182 0.086 Uiso 1 1 calc R U .
C33 C 0.5720(8) -0.3487(7) 0.3177(5) 0.077(3) Uani 1 1 d . . .
H33 H 0.5361 -0.3931 0.3324 0.092 Uiso 1 1 calc R U .
C34 C 0.5921(7) -0.3786(6) 0.2453(6) 0.072(2) Uiso 1 1 d . . .
C35 C 0.6413(6) -0.3136(6) 0.2250(6) 0.072(2) Uiso 1 1 d . . .
H35 H 0.6548 -0.3340 0.1774 0.086 Uiso 1 1 calc R U .
C36 C 0.6741(8) -0.2157(7) 0.2721(6) 0.085(3) Uani 1 1 d . . .
H36 H 0.7083 -0.1717 0.2562 0.102 Uiso 1 1 calc R U .
C37 C 0.5526(8) -0.4774(8) 0.1873(5) 0.077(3) Uani 1 1 d . . .
C38 C 0.6457(7) 0.1120(7) 0.3279(5) 0.074(2) Uani 1 1 d . . .
C39 C 0.5565(8) 0.0673(7) 0.2637(4) 0.076(3) Uani 1 1 d . . .
H39 H 0.5148 0.0060 0.2515 0.091 Uiso 1 1 calc R U .
C40 C 0.5300(8) 0.1124(7) 0.2190(5) 0.076(3) Uani 1 1 d . . .
H40 H 0.4682 0.0818 0.1774 0.091 Uiso 1 1 calc R U .
C41 C 0.5869(8) 0.1986(7) 0.2302(5) 0.077(3) Uani 1 1 d . . .
C42 C 0.6794(8) 0.2432(9) 0.2915(6) 0.088(3) Uani 1 1 d . . .
H42 H 0.7212 0.3027 0.3000 0.105 Uiso 1 1 calc R U .
C43 C 0.7100(8) 0.2005(9) 0.3400(7) 0.094(3) Uani 1 1 d . . .
H43 H 0.7727 0.2301 0.3803 0.113 Uiso 1 1 calc R U .
C44 C 0.5563(9) 0.2516(8) 0.1784(6) 0.077(3) Uani 1 1 d . . .
O13 O 0.3715(10) 0.3959(11) 0.3811(13) 0.255(9) Uani 1 1 d . . .
O14 O 0.5880(15) 0.4680(12) 0.4237(10) 0.235(5) Uani 1 1 d . . .
O15 O 0.4857(12) 0.6114(10) 0.4635(10) 0.222(7) Uani 1 1 d . . .
N1 N 0.726(2) 0.5586(17) 0.4111(14) 0.235(5) Uani 1 1 d . . .
C47 C 0.729(2) 0.6279(18) 0.4834(15) 0.235(5) Uani 1 1 d . . .
H47A H 0.7173 0.6778 0.4713 0.352 Uiso 1 1 calc R U .
H47B H 0.7918 0.6543 0.5269 0.352 Uiso 1 1 calc R U .
H47C H 0.6796 0.5986 0.5009 0.352 Uiso 1 1 calc R U .
C48 C 0.642(2) 0.475(2) 0.3744(18) 0.235(5) Uani 1 1 d . . .
H48 H 0.6234 0.4286 0.3215 0.282 Uiso 1 1 calc R U .
C49 C 0.778(2) 0.5503(17) 0.3476(15) 0.235(5) Uani 1 1 d . . .
H49A H 0.7359 0.4950 0.2967 0.352 Uiso 1 1 calc R U .
H49B H 0.8376 0.5448 0.3700 0.352 Uiso 1 1 calc R U .
H49C H 0.7916 0.6061 0.3372 0.352 Uiso 1 1 calc R U .

loop_
_atom_site_aniso_label
_atom_site_aniso_U_11
_atom_site_aniso_U_22
_atom_site_aniso_U_33
_atom_site_aniso_U_23
_atom_site_aniso_U_13
_atom_site_aniso_U_12
Cu1 0.0472(6) 0.0428(6) 0.0113(4) 0.0028(4) 0.0102(4) 0.0322(5)
Cu2 0.0618(5) 0.0585(5) 0.0284(4) 0.0124(3) 0.0151(3) 0.0372(4)
Cd2 0.0618(5) 0.0585(5) 0.0284(4) 0.0124(3) 0.0151(3) 0.0372(4)
Cu3 0.1315(18) 0.0934(13) 0.0854(13) 0.0350(11) 0.0403(12) 0.0524(13)
O1 0.067(5) 0.102(6) 0.155(8) -0.007(6) 0.025(5) 0.028(5)
O2 0.068(5) 0.213(10) 0.113(6) 0.097(7) -0.038(4) 0.021(5)
O3 0.169(7) 0.074(4) 0.070(4) 0.026(3) 0.057(4) 0.097(5)
O4 0.133(6) 0.082(4) 0.066(4) 0.026(3) 0.051(4) 0.066(4)
O5 0.115(5) 0.084(4) 0.039(3) 0.020(3) 0.038(3) 0.060(4)
O6 0.104(5) 0.086(4) 0.049(3) 0.008(3) 0.013(3) 0.051(4)
O7 0.097(5) 0.101(5) 0.077(4) 0.041(4) 0.011(4) 0.045(4)
O8 0.119(6) 0.088(5) 0.072(4) 0.045(4) 0.032(4) 0.046(5)
O9 0.162(7) 0.109(5) 0.044(3) 0.016(3) 0.012(4) 0.092(5)
O10 0.105(5) 0.072(4) 0.068(4) 0.019(3) 0.019(3) 0.050(4)
O11 0.084(4) 0.082(4) 0.057(3) 0.016(3) 0.018(3) 0.047(4)
O12 0.087(4) 0.115(5) 0.051(3) 0.024(3) 0.028(3) 0.059(4)
C1 0.037(4) 0.105(7) 0.043(4) -0.012(4) -0.012(3) 0.012(5)
C2 0.104(8) 0.098(7) 0.064(5) 0.035(5) 0.021(5) 0.055(7)
C3 0.089(9) 0.152(13) 0.249(19) 0.119(14) -0.011(11) 0.046(9)
C4 0.096(9) 0.125(11) 0.201(16) 0.102(12) -0.004(10) 0.028(9)
C5 0.099(7) 0.093(7) 0.057(5) 0.022(5) 0.012(5) 0.058(6)
C6 0.126(13) 0.117(12) 0.35(3) 0.093(16) -0.124(16) 0.002(10)
C7 0.107(11) 0.123(12) 0.227(19) 0.098(13) -0.037(11) 0.002(9)
C8 0.083(6) 0.083(6) 0.060(5) 0.025(4) 0.026(5) 0.050(5)
C9 0.079(6) 0.093(6) 0.055(5) 0.013(4) 0.012(4) 0.047(5)
C10 0.086(6) 0.097(6) 0.049(4) 0.018(4) 0.021(4) 0.059(5)
C11 0.092(6) 0.117(7) 0.047(4) 0.024(5) 0.025(4) 0.076(6)
C12 0.080(6) 0.073(5) 0.045(4) 0.002(4) 0.015(4) 0.042(5)
C13 0.075(5) 0.083(6) 0.048(4) 0.011(4) 0.012(4) 0.050(5)
C14 0.220(19) 0.185(16) 0.145(13) 0.102(13) 0.119(14) 0.102(14)
C15 0.103(9) 0.153(12) 0.096(8) 0.077(8) 0.044(7) 0.054(9)
C16 0.096(7) 0.101(7) 0.047(4) 0.020(4) 0.023(4) 0.063(6)
C17 0.106(7) 0.111(8) 0.063(5) 0.022(5) 0.030(5) 0.080(7)
C18 0.109(7) 0.103(7) 0.052(5) 0.029(5) 0.028(5) 0.071(6)
C19 0.076(5) 0.078(5) 0.043(4) 0.003(4) 0.011(4) 0.047(5)
C20 0.103(7) 0.088(6) 0.043(4) 0.009(4) 0.024(4) 0.056(6)
C21 0.115(8) 0.099(7) 0.057(5) 0.025(5) 0.036(5) 0.075(6)
C22 0.110(7) 0.082(6) 0.036(4) 0.013(4) 0.024(4) 0.050(6)
C23 0.089(6) 0.090(6) 0.059(5) 0.034(4) 0.036(4) 0.061(5)
C24 0.096(7) 0.088(6) 0.046(4) 0.018(4) 0.018(4) 0.059(6)
C25 0.110(7) 0.089(6) 0.046(4) 0.029(4) 0.040(5) 0.062(6)
C26 0.108(7) 0.109(7) 0.038(4) 0.018(4) 0.027(4) 0.067(6)
C27 0.096(7) 0.071(5) 0.046(4) 0.023(4) 0.027(4) 0.041(5)
C28 0.088(6) 0.085(6) 0.051(4) 0.013(4) 0.014(4) 0.052(5)
C29 0.109(9) 0.080(7) 0.102(8) 0.018(6) 0.033(7) 0.053(7)
C30 0.150(11) 0.156(11) 0.088(7) 0.023(7) 0.024(7) 0.124(10)
C31 0.100(7) 0.098(7) 0.044(4) 0.024(4) 0.018(4) 0.064(6)
C32 0.105(7) 0.082(6) 0.047(4) 0.025(4) 0.038(5) 0.059(5)
C33 0.102(7) 0.086(6) 0.048(4) 0.015(4) 0.034(5) 0.056(6)
C36 0.115(8) 0.085(6) 0.066(5) 0.026(5) 0.042(6) 0.055(6)
C37 0.096(7) 0.093(7) 0.054(5) 0.028(5) 0.022(5) 0.064(6)
C38 0.088(7) 0.073(6) 0.059(5) 0.022(4) 0.018(5) 0.044(5)
C39 0.098(7) 0.094(6) 0.033(4) 0.014(4) 0.017(4) 0.054(6)
C40 0.099(7) 0.083(6) 0.049(4) 0.028(4) 0.022(4) 0.046(6)
C41 0.100(7) 0.082(6) 0.045(4) 0.022(4) 0.011(4) 0.049(6)
C42 0.094(7) 0.113(8) 0.068(6) 0.046(6) 0.022(5) 0.056(6)
C43 0.090(7) 0.108(8) 0.088(7) 0.047(7) 0.017(6) 0.053(7)
C44 0.106(8) 0.072(6) 0.060(5) 0.026(5) 0.033(5) 0.048(6)
O13 0.144(11) 0.186(13) 0.41(3) 0.168(16) 0.036(13) 0.054(10)
O14 0.319(14) 0.211(9) 0.182(11) 0.088(9) 0.073(9) 0.129(9)
O15 0.258(17) 0.169(11) 0.236(15) 0.038(11) 0.115(14) 0.118(12)
N1 0.319(14) 0.211(9) 0.182(11) 0.088(9) 0.073(9) 0.129(9)
C47 0.319(14) 0.211(9) 0.182(11) 0.088(9) 0.073(9) 0.129(9)
C48 0.319(14) 0.211(9) 0.182(11) 0.088(9) 0.073(9) 0.129(9)
C49 0.319(14) 0.211(9) 0.182(11) 0.088(9) 0.073(9) 0.129(9)

loop_
_atom_type_symbol
_atom_type_description
_atom_type_scat_dispersion_real
_atom_type_scat_dispersion_imag
_atom_type_scat_source
C C 0.0033 0.0016 'International Tables Vol C Tables 4.2.6.8 and 6.1.1.4'
Cu Cu 0.3201 1.2651 'International Tables Vol C Tables 4.2.6.8 and 6.1.1.4'
O O 0.0106 0.0060 'International Tables Vol C Tables 4.2.6.8 and 6.1.1.4'
N N 0.0061 0.0033 'International Tables Vol C Tables 4.2.6.8 and 6.1.1.4'
H H 0.0000 0.0000 'International Tables Vol C Tables 4.2.6.8 and 6.1.1.4'
Cd Cd -0.8075 1.2024 'International Tables Vol C Tables 4.2.6.8 and 6.1.1.4'

loop_
_geom_angle_atom_site_label_1
_geom_angle_atom_site_label_2
_geom_angle_atom_site_label_3
_geom_angle
_geom_angle_site_symmetry_1
_geom_angle_site_symmetry_3
O3 Cu1 O3 180.0 2_767 1_655
O3 Cu1 O1 89.9(3) 2_767 .
O3 Cu1 O1 90.1(3) 1_655 .
O3 Cu1 O1 90.1(3) 2_767 2_867
O3 Cu1 O1 89.9(3) 1_655 2_867
O1 Cu1 O1 180.0(3) . 2_867
O3 Cu1 O5 89.4(2) 2_767 2_756
O3 Cu1 O5 90.6(2) 1_655 2_756
O1 Cu1 O5 96.8(3) . 2_756
O1 Cu1 O5 83.2(3) 2_867 2_756
O3 Cu1 O5 90.6(2) 2_767 1_666
O3 Cu1 O5 89.4(2) 1_655 1_666
O1 Cu1 O5 83.2(3) . 1_666
O1 Cu1 O5 96.8(3) 2_867 1_666
O5 Cu1 O5 180.0 2_756 1_666
O2 Cu2 O4 95.9(4) 1_454 1_554
O2 Cu2 O7 89.4(3) 1_454 .
O4 Cu2 O7 102.5(3) 1_554 .
O2 Cu2 O5 119.6(3) 1_454 1_565
O4 Cu2 O5 94.1(2) 1_554 1_565
O7 Cu2 O5 145.0(2) . 1_565
O2 Cu2 O6 104.6(4) 1_454 1_565
O4 Cu2 O6 149.1(3) 1_554 1_565
O7 Cu2 O6 100.6(3) . 1_565
O5 Cu2 O6 55.7(2) 1_565 1_565
O2 Cu2 O8 145.8(3) 1_454 .
O4 Cu2 O8 91.7(3) 1_554 .
O7 Cu2 O8 56.4(3) . .
O5 Cu2 O8 92.9(2) 1_565 .
O6 Cu2 O8 84.2(2) 1_565 .
O15 Cu3 O15 180.0(10) . 2_666
O15 Cu3 O14 87.5(6) . 2_666
O15 Cu3 O14 92.5(6) 2_666 2_666
O15 Cu3 O14 92.5(6) . .
O15 Cu3 O14 87.5(6) 2_666 .
O14 Cu3 O14 180.0 2_666 .
O15 Cu3 O13 87.0(6) . .
O15 Cu3 O13 93.0(6) 2_666 .
O14 Cu3 O13 95.9(7) 2_666 .
O14 Cu3 O13 84.1(7) . .
O15 Cu3 O13 93.0(6) . 2_666
O15 Cu3 O13 87.0(6) 2_666 2_666
O14 Cu3 O13 84.1(7) 2_666 2_666
O14 Cu3 O13 95.9(7) . 2_666
O13 Cu3 O13 180.0(10) . 2_666
C1 O1 Cu1 159.2(7) . .
C1 O2 Cd2 110.7(7) . 1_656
C1 O2 Cu2 110.7(7) . 1_656
Cd2 O2 Cu2 0.0 1_656 1_656
C22 O3 Cu1 137.3(6) . 1_455
C22 O4 Cd2 127.0(6) . 1_556
C22 O4 Cu2 127.0(6) . 1_556
Cd2 O4 Cu2 0.0 1_556 1_556
C37 O5 Cu1 125.6(5) . 1_444
C37 O5 Cd2 94.6(6) . 1_545
Cu1 O5 Cd2 99.4(2) 1_444 1_545
C37 O5 Cu2 94.6(6) . 1_545
Cu1 O5 Cu2 99.4(2) 1_444 1_545
Cd2 O5 Cu2 0.0 1_545 1_545
C37 O6 Cd2 91.2(5) . 1_545
C37 O6 Cu2 91.2(5) . 1_545
Cd2 O6 Cu2 0.0 1_545 1_545
C44 O7 Cu2 91.9(6) . .
C44 O8 Cu2 87.8(6) . .
C24 O9 C30 112.0(9) . .
C29 O10 C28 116.4(8) . .
C11 O11 C15 112.0(8) . .
C13 O12 C14 114.3(10) . .
O1 C1 O2 117.1(8) . .
O1 C1 C2 120.5(12) . .
O2 C1 C2 122.2(10) . .
C7 C2 C3 115.0(12) . .
C7 C2 C1 121.2(11) . .
C3 C2 C1 123.3(12) . .
C4 C3 C2 122.1(14) . .
C4 C3 H3 119.0 . .
C2 C3 H3 118.9 . .
C5 C4 C3 124.1(13) . .
C5 C4 H4 117.9 . .
C3 C4 H4 117.9 . .
C4 C5 C6 115.8(11) . .
C4 C5 C8 124.6(10) . .
C6 C5 C8 118.6(12) . .
C7 C6 C5 119.1(17) . .
C7 C6 H6 120.5 . .
C5 C6 H6 120.5 . .
C2 C7 C6 123.4(15) . .
C2 C7 H7 118.3 . .
C6 C7 H7 118.3 . .
C9 C8 C13 120.0(9) . .
C9 C8 C5 119.0(8) . .
C13 C8 C5 121.0(8) . .
C8 C9 C10 123.6(8) . .
C8 C9 H9 118.2 . .
C10 C9 H9 118.2 . .
C9 C10 C11 116.9(8) . .
C9 C10 C16 120.6(8) . .
C11 C10 C16 122.3(8) . .
O11 C11 C10 120.3(8) . .
O11 C11 C12 119.2(7) . .
C10 C11 C12 120.2(8) . .
C13 C12 C11 119.4(7) . .
C13 C12 C23 124.5(8) . .
C11 C12 C23 116.1(8) . .
O12 C13 C12 119.0(7) . .
O12 C13 C8 121.2(8) . .
C12 C13 C8 119.7(8) . .
O12 C14 H14A 109.5 . .
O12 C14 H14B 109.5 . .
H14A C14 H14B 109.5 . .
O12 C14 H14C 109.5 . .
H14A C14 H14C 109.5 . .
H14B C14 H14C 109.5 . .
O11 C15 H15A 109.5 . .
O11 C15 H15B 109.5 . .
H15A C15 H15B 109.5 . .
O11 C15 H15C 109.5 . .
H15A C15 H15C 109.5 . .
H15B C15 H15C 109.5 . .
C17 C16 C21 116.8(8) . .
C17 C16 C10 122.0(9) . .
C21 C16 C10 120.8(8) . .
C18 C17 C16 119.2(9) . .
C18 C17 H17 120.4 . .
C16 C17 H17 120.4 . .
C19 C18 C17 121.8(9) . .
C19 C18 H18 119.1 . .
C17 C18 H18 119.1 . .
C18 C19 C20 121.1(8) . .
C18 C19 C22 118.9(8) . .
C20 C19 C22 119.9(8) . .
C21 C20 C19 119.1(9) . .
C21 C20 H20 120.5 . .
C19 C20 H20 120.5 . .
C20 C21 C16 121.8(9) . .
C20 C21 H21 119.1 . .
C16 C21 H21 119.1 . .
O3 C22 O4 132.0(9) . .
O3 C22 C19 115.2(9) . .
O4 C22 C19 112.6(8) . .
C28 C23 C24 117.6(8) . .
C28 C23 C12 123.9(8) . .
C24 C23 C12 118.5(7) . .
O9 C24 C25 120.6(8) . .
O9 C24 C23 118.5(7) . .
C25 C24 C23 120.7(8) . .
C24 C25 C26 116.7(8) . .
C24 C25 C31 124.6(8) . .
C26 C25 C31 118.6(7) . .
C27 C26 C25 124.4(8) . .
C27 C26 H26 117.8 . .
C25 C26 H26 117.8 . .
C26 C27 C28 115.7(8) . .
C26 C27 C38 119.2(8) . .
C28 C27 C38 124.9(8) . .
C23 C28 C27 124.6(9) . .
C23 C28 O10 115.2(7) . .
C27 C28 O10 120.1(8) . .
O10 C29 H29A 109.5 . .
O10 C29 H29B 109.5 . .
H29A C29 H29B 109.5 . .
O10 C29 H29C 109.4 . .
H29A C29 H29C 109.5 . .
H29B C29 H29C 109.5 . .
O9 C30 H30A 109.5 . .
O9 C30 H30B 109.5 . .
H30A C30 H30B 109.5 . .
O9 C30 H30C 109.5 . .
H30A C30 H30C 109.5 . .
H30B C30 H30C 109.5 . .
C32 C31 C36 120.7(9) . .
C32 C31 C25 121.2(8) . .
C36 C31 C25 118.1(9) . .
C31 C32 C33 120.3(8) . .
C31 C32 H32 119.8 . .
C33 C32 H32 119.8 . .
C34 C33 C32 118.8(9) . .
C34 C33 H33 120.6 . .
C32 C33 H33 120.6 . .
C35 C34 C33 119.1(9) . .
C35 C34 C37 117.9(9) . .
C33 C34 C37 122.6(9) . .
C34 C35 C36 122.9(9) . .
C34 C35 H35 118.6 . .
C36 C35 H35 118.6 . .
C35 C36 C31 118.1(10) . .
C35 C36 H36 121.0 . .
C31 C36 H36 121.0 . .
O5 C37 O6 118.4(9) . .
O5 C37 C34 123.9(11) . .
O6 C37 C34 117.6(8) . .
C39 C38 C43 118.7(9) . .
C39 C38 C27 120.7(9) . .
C43 C38 C27 120.5(8) . .
C40 C39 C38 119.6(11) . .
C40 C39 H39 120.2 . .
C38 C39 H39 120.2 . .
C41 C40 C39 124.0(10) . .
C41 C40 H40 118.0 . .
C39 C40 H40 118.0 . .
C40 C41 C42 117.7(9) . .
C40 C41 C44 124.2(9) . .
C42 C41 C44 118.1(10) . .
C43 C42 C41 120.8(12) . .
C43 C42 H42 119.6 . .
C41 C42 H42 119.6 . .
C42 C43 C38 119.0(10) . .
C42 C43 H43 120.5 . .
C38 C43 H43 120.5 . .
O8 C44 O7 123.9(9) . .
O8 C44 C41 121.1(10) . .
O7 C44 C41 114.9(10) . .
C48 O14 Cu3 161.0(17) . .
C48 N1 C47 113(3) . .
C48 N1 C49 106(2) . .
C47 N1 C49 140(3) . .
N1 C47 H47A 109.6 . .
N1 C47 H47B 109.6 . .
H47A C47 H47B 109.4 . .
N1 C47 H47C 109.4 . .
H47A C47 H47C 109.4 . .
H47B C47 H47C 109.4 . .
O14 C48 N1 114(3) . .
O14 C48 H48 123.0 . .
N1 C48 H48 122.9 . .
N1 C49 H49A 110.1 . .
N1 C49 H49B 110.2 . .
H49A C49 H49B 108.8 . .
N1 C49 H49C 110.1 . .
H49A C49 H49C 108.8 . .
H49B C49 H49C 108.8 . .

loop_
_geom_bond_atom_site_label_1
_geom_bond_atom_site_label_2
_geom_bond_distance
_geom_bond_site_symmetry_2
Cu1 O3 2.241(5) 2_767
Cu1 O3 2.241(5) 1_655
Cu1 O1 2.301(10) .
Cu1 O1 2.301(10) 2_867
Cu1 O5 2.322(5) 2_756
Cu1 O5 2.322(5) 1_666
Cu2 O2 2.204(6) 1_454
Cu2 O4 2.224(6) 1_554
Cu2 O7 2.272(7) .
Cu2 O5 2.373(6) 1_565
Cu2 O6 2.385(6) 1_565
Cu2 O8 2.408(7) .
Cu3 O15 2.171(17) .
Cu3 O15 2.171(17) 2_666
Cu3 O14 2.23(2) 2_666
Cu3 O14 2.23(2) .
Cu3 O13 2.258(17) .
Cu3 O13 2.258(17) 2_666
O1 C1 1.193(13) .
O2 C1 1.244(14) .
O2 Cd2 2.204(6) 1_656
O2 Cu2 2.204(6) 1_656
O3 C22 1.165(10) .
O3 Cu1 2.241(5) 1_455
O4 C22 1.234(11) .
O4 Cd2 2.224(6) 1_556
O4 Cu2 2.224(6) 1_556
O5 C37 1.240(10) .
O5 Cu1 2.322(5) 1_444
O5 Cd2 2.373(6) 1_545
O5 Cu2 2.373(6) 1_545
O6 C37 1.348(12) .
O6 Cd2 2.385(6) 1_545
O6 Cu2 2.385(6) 1_545
O7 C44 1.298(12) .
O8 C44 1.210(12) .
O9 C24 1.377(11) .
O9 C30 1.501(13) .
O10 C29 1.417(12) .
O10 C28 1.423(10) .
O11 C11 1.369(11) .
O11 C15 1.416(13) .
O12 C13 1.348(10) .
O12 C14 1.386(15) .
C1 C2 1.462(13) .
C2 C7 1.322(17) .
C2 C3 1.376(16) .
C3 C4 1.342(18) .
C3 H3 0.9300 .
C4 C5 1.297(16) .
C4 H4 0.9300 .
C5 C6 1.41(2) .
C5 C8 1.489(13) .
C6 C7 1.386(19) .
C6 H6 0.9300 .
C7 H7 0.9300 .
C8 C9 1.356(13) .
C8 C13 1.416(11) .
C9 C10 1.399(12) .
C9 H9 0.9300 .
C10 C11 1.414(11) .
C10 C16 1.452(12) .
C11 C12 1.448(12) .
C12 C13 1.382(11) .
C12 C23 1.483(11) .
C14 H14A 0.9600 .
C14 H14B 0.9600 .
C14 H14C 0.9600 .
C15 H15A 0.9600 .
C15 H15B 0.9600 .
C15 H15C 0.9600 .
C16 C17 1.414(13) .
C16 C21 1.423(13) .
C17 C18 1.405(12) .
C17 H17 0.9300 .
C18 C19 1.331(12) .
C18 H18 0.9300 .
C19 C20 1.387(12) .
C19 C22 1.578(12) .
C20 C21 1.374(12) .
C20 H20 0.9300 .
C21 H21 0.9300 .
C23 C28 1.356(12) .
C23 C24 1.423(12) .
C24 C25 1.377(11) .
C25 C26 1.420(13) .
C25 C31 1.506(13) .
C26 C27 1.349(13) .
C26 H26 0.9300 .
C27 C28 1.385(11) .
C27 C38 1.514(12) .
C29 H29A 0.9600 .
C29 H29B 0.9600 .
C29 H29C 0.9600 .
C30 H30A 0.9600 .
C30 H30B 0.9600 .
C30 H30C 0.9600 .
C31 C32 1.324(13) .
C31 C36 1.410(12) .
C32 C33 1.436(12) .
C32 H32 0.9300 .
C33 C34 1.407(12) .
C33 H33 0.9300 .
C34 C35 1.324(12) .
C34 C37 1.445(13) .
C35 C36 1.400(13) .
C35 H35 0.9300 .
C36 H36 0.9300 .
C38 C39 1.374(12) .
C38 C43 1.398(14) .
C39 C40 1.334(13) .
C39 H39 0.9300 .
C40 C41 1.333(14) .
C40 H40 0.9300 .
C41 C42 1.385(13) .
C41 C44 1.554(13) .
C42 C43 1.371(14) .
C42 H42 0.9300 .
C43 H43 0.9300 .
O14 C48 1.39(3) .
N1 C48 1.39(3) .
N1 C47 1.42(3) .
N1 C49 1.56(3) .
C47 H47A 0.9604 .
C47 H47B 0.9604 .
C47 H47C 0.9604 .
C48 H48 0.9300 .
C49 H49A 0.9666 .
C49 H49B 0.9667 .
C49 H49C 0.9666 .

loop_
_geom_torsion_atom_site_label_1
_geom_torsion_atom_site_label_2
_geom_torsion_atom_site_label_3
_geom_torsion_atom_site_label_4
_geom_torsion
_geom_torsion_site_symmetry_1
Cu1 O1 C1 O2 79(3) .
Cu1 O1 C1 C2 -107(2) .
Cd2 O2 C1 O1 -9.6(13) 1_656
Cu2 O2 C1 O1 -9.6(13) 1_656
Cd2 O2 C1 C2 175.9(7) 1_656
Cu2 O2 C1 C2 175.9(7) 1_656
O1 C1 C2 C7 -165.2(15) .
O2 C1 C2 C7 9(2) .
O1 C1 C2 C3 6.3(19) .
O2 C1 C2 C3 -179.4(15) .
C7 C2 C3 C4 -8(3) .
C1 C2 C3 C4 -179.5(15) .
C2 C3 C4 C5 3(3) .
C3 C4 C5 C6 4(3) .
C3 C4 C5 C8 172.4(16) .
C4 C5 C6 C7 -7(3) .
C8 C5 C6 C7 -175.5(18) .
C3 C2 C7 C6 5(3) .
C1 C2 C7 C6 177(2) .
C5 C6 C7 C2 2(4) .
C4 C5 C8 C9 -101.1(16) .
C6 C5 C8 C9 66.6(18) .
C4 C5 C8 C13 77.4(16) .
C6 C5 C8 C13 -114.9(17) .
C13 C8 C9 C10 1.8(16) .
C5 C8 C9 C10 -179.7(9) .
C8 C9 C10 C11 1.9(16) .
C8 C9 C10 C16 -173.8(10) .
C15 O11 C11 C10 -81.2(12) .
C15 O11 C11 C12 103.9(11) .
C9 C10 C11 O11 179.9(9) .
C16 C10 C11 O11 -4.4(16) .
C9 C10 C11 C12 -5.2(15) .
C16 C10 C11 C12 170.4(10) .
O11 C11 C12 C13 179.9(9) .
C10 C11 C12 C13 4.9(15) .
O11 C11 C12 C23 -4.0(13) .
C10 C11 C12 C23 -178.9(9) .
C14 O12 C13 C12 82.1(13) .
C14 O12 C13 C8 -101.6(12) .
C11 C12 C13 O12 175.1(9) .
C23 C12 C13 O12 -0.7(14) .
C11 C12 C13 C8 -1.2(14) .
C23 C12 C13 C8 -177.0(9) .
C9 C8 C13 O12 -178.4(9) .
C5 C8 C13 O12 3.2(14) .
C9 C8 C13 C12 -2.1(14) .
C5 C8 C13 C12 179.4(9) .
C9 C10 C16 C17 125.4(11) .
C11 C10 C16 C17 -50.0(16) .
C9 C10 C16 C21 -46.7(15) .
C11 C10 C16 C21 137.8(11) .
C21 C16 C17 C18 4.1(16) .
C10 C16 C17 C18 -168.3(10) .
C16 C17 C18 C19 -3.2(17) .
C17 C18 C19 C20 -0.6(16) .
C17 C18 C19 C22 176.4(10) .
C18 C19 C20 C21 3.3(15) .
C22 C19 C20 C21 -173.7(9) .
C19 C20 C21 C16 -2.1(16) .
C17 C16 C21 C20 -1.5(16) .
C10 C16 C21 C20 171.0(10) .
Cu1 O3 C22 O4 -2(2) 1_455
Cu1 O3 C22 C19 -175.6(6) 1_455
Cd2 O4 C22 O3 0.0(17) 1_556
Cu2 O4 C22 O3 0.0(17) 1_556
Cd2 O4 C22 C19 174.2(5) 1_556
Cu2 O4 C22 C19 174.2(5) 1_556
C18 C19 C22 O3 -24.4(14) .
C20 C19 C22 O3 152.7(10) .
C18 C19 C22 O4 160.4(9) .
C20 C19 C22 O4 -22.5(13) .
C13 C12 C23 C28 -107.7(12) .
C11 C12 C23 C28 76.4(13) .
C13 C12 C23 C24 73.3(13) .
C11 C12 C23 C24 -102.7(11) .
C30 O9 C24 C25 72.8(13) .
C30 O9 C24 C23 -112.0(10) .
C28 C23 C24 O9 -179.0(9) .
C12 C23 C24 O9 0.1(14) .
C28 C23 C24 C25 -3.9(15) .
C12 C23 C24 C25 175.2(9) .
O9 C24 C25 C26 178.6(10) .
C23 C24 C25 C26 3.6(15) .
O9 C24 C25 C31 1.8(16) .
C23 C24 C25 C31 -173.2(10) .
C24 C25 C26 C27 0.9(16) .
C31 C25 C26 C27 177.9(10) .
C25 C26 C27 C28 -4.9(16) .
C25 C26 C27 C38 179.1(9) .
C24 C23 C28 C27 -0.4(16) .
C12 C23 C28 C27 -179.5(10) .
C24 C23 C28 O10 -177.6(8) .
C12 C23 C28 O10 3.4(15) .
C26 C27 C28 C23 4.6(16) .
C38 C27 C28 C23 -179.7(10) .
C26 C27 C28 O10 -178.3(9) .
C38 C27 C28 O10 -2.6(16) .
C29 O10 C28 C23 -116.5(10) .
C29 O10 C28 C27 66.2(13) .
C24 C25 C31 C32 47.0(15) .
C26 C25 C31 C32 -129.7(10) .
C24 C25 C31 C36 -135.0(10) .
C26 C25 C31 C36 48.3(13) .
C36 C31 C32 C33 -4.6(14) .
C25 C31 C32 C33 173.3(8) .
C31 C32 C33 C34 4.3(14) .
C32 C33 C34 C35 -1.6(13) .
C32 C33 C34 C37 -175.0(8) .
C33 C34 C35 C36 -0.5(14) .
C37 C34 C35 C36 173.2(9) .
C34 C35 C36 C31 0.3(15) .
C32 C31 C36 C35 2.4(14) .
C25 C31 C36 C35 -175.6(9) .
Cu1 O5 C37 O6 104.3(8) 1_444
Cd2 O5 C37 O6 -0.7(8) 1_545
Cu2 O5 C37 O6 -0.7(8) 1_545
Cu1 O5 C37 C34 -79.6(11) 1_444
Cd2 O5 C37 C34 175.4(8) 1_545
Cu2 O5 C37 C34 175.4(8) 1_545
Cd2 O6 C37 O5 0.7(8) 1_545
Cu2 O6 C37 O5 0.7(8) 1_545
Cd2 O6 C37 C34 -175.7(7) 1_545
Cu2 O6 C37 C34 -175.7(7) 1_545
C35 C34 C37 O5 8.3(14) .
C33 C34 C37 O5 -178.2(8) .
C35 C34 C37 O6 -175.5(8) .
C33 C34 C37 O6 -2.1(13) .
C26 C27 C38 C39 42.9(14) .
C28 C27 C38 C39 -132.7(11) .
C26 C27 C38 C43 -134.6(11) .
C28 C27 C38 C43 49.8(15) .
C43 C38 C39 C40 -5.5(14) .
C27 C38 C39 C40 176.9(8) .
C38 C39 C40 C41 2.8(15) .
C39 C40 C41 C42 0.8(15) .
C39 C40 C41 C44 -179.7(9) .
C40 C41 C42 C43 -1.4(16) .
C44 C41 C42 C43 179.1(10) .
C41 C42 C43 C38 -1.4(17) .
C39 C38 C43 C42 4.9(16) .
C27 C38 C43 C42 -177.6(10) .
Cu2 O8 C44 O7 0.3(10) .
Cu2 O8 C44 C41 -178.1(8) .
Cu2 O7 C44 O8 -0.3(10) .
Cu2 O7 C44 C41 178.1(7) .
C40 C41 C44 O8 -170.6(10) .
C42 C41 C44 O8 8.9(14) .
C40 C41 C44 O7 10.9(14) .
C42 C41 C44 O7 -169.6(9) .
Cu3 O14 C48 N1 60(7) .
C47 N1 C48 O14 -13(3) .
C49 N1 C48 O14 177.6(19) .
